data_4075249
loop_
_publ_author_name
'Cabeza, Javier A.'
'del R\'io, Ignacio'
'Garc\'ia-\'Alvarez, Pablo'
'Miguel, Daniel'

_publ_section_title
;
 Reactivity of Arenes, Cycloheptatriene, and Dicyclopentadiene with a
 Basal Edge-Bridged Square Pyramidal Hexaruthenium Dihydride
;
_journal_issue 10
_journal_name_full Organometallics
_journal_page_first 2683
_journal_paper_doi 10.1021/om060153g
_journal_volume 25
_journal_year 2006
_chemical_formula_moiety 'C28 H16 N2 O12 Ru5'
_chemical_formula_sum 'C28 H16 N2 O12 Ru5'
_chemical_formula_weight 1077.78
_chemical_name_systematic
;
  ?
;
_space_group_IT_number 14
_symmetry_cell_setting monoclinic
_symmetry_space_group_name_Hall '-P 2yn'
_symmetry_space_group_name_H-M 'P 1 21/n 1'
_atom_sites_solution_hydrogens geom
_atom_sites_solution_primary direct
_atom_sites_solution_secondary difmap
_audit_creation_method SHELXL-97
_cell_angle_alpha 90.00
_cell_angle_beta 93.376(4)
_cell_angle_gamma 90.00
_cell_formula_units_Z 4
_cell_length_a 8.858(2)
_cell_length_b 14.857(3)
_cell_length_c 23.261(5)
_cell_measurement_temperature 296(2)
_cell_volume 3055.9(11)
_computing_cell_refinement 'Bruker SMART'
_computing_data_collection 'Bruker SMART'
_computing_data_reduction 'Bruker SHELXTL'
_computing_molecular_graphics 'Bruker SHELXTL'
_computing_publication_material 'Bruker SHELXTL'
_computing_structure_refinement 'SHELXL-97 (Sheldrick, 1997)'
_computing_structure_solution 'SHELXS-97 (Sheldrick, 1990)'
_diffrn_ambient_temperature 296(2)
_diffrn_measured_fraction_theta_full 0.996
_diffrn_measured_fraction_theta_max 0.996
_diffrn_measurement_device_type 'CCD area detector'
_diffrn_measurement_method 'phi and omega scans'
_diffrn_radiation_monochromator graphite
_diffrn_radiation_source 'fine-focus sealed tube'
_diffrn_radiation_type MoK\a
_diffrn_radiation_wavelength 0.71073
_diffrn_reflns_av_R_equivalents 0.0267
_diffrn_reflns_av_sigmaI/netI 0.0205
_diffrn_reflns_limit_h_max 6
_diffrn_reflns_limit_h_min -9
_diffrn_reflns_limit_k_max 16
_diffrn_reflns_limit_k_min -16
_diffrn_reflns_limit_l_max 25
_diffrn_reflns_limit_l_min -25
_diffrn_reflns_number 13301
_diffrn_reflns_theta_full 23.27
_diffrn_reflns_theta_max 23.27
_diffrn_reflns_theta_min 1.63
_exptl_absorpt_coefficient_mu 2.482
_exptl_absorpt_correction_T_max 0.710
_exptl_absorpt_correction_T_min 0.575
_exptl_absorpt_correction_type multi-scan
_exptl_absorpt_process_details 'SADABS '
_exptl_crystal_colour BLACK
_exptl_crystal_density_diffrn 2.343
_exptl_crystal_density_method 'not measured'
_exptl_crystal_description PRISM
_exptl_crystal_F_000 2056
_exptl_crystal_size_max 0.22
_exptl_crystal_size_mid 0.15
_exptl_crystal_size_min 0.14
_refine_diff_density_max 1.472
_refine_diff_density_min -0.658
_refine_diff_density_rms 0.101
_refine_ls_extinction_coef 0.00024(4)
_refine_ls_extinction_expression Fc^*^=kFc[1+0.001xFc^2^\l^3^/sin(2\q)]^-1/4^
_refine_ls_extinction_method SHELXL
_refine_ls_goodness_of_fit_ref 1.138
_refine_ls_hydrogen_treatment constr
_refine_ls_matrix_type full
_refine_ls_number_parameters 426
_refine_ls_number_reflns 4388
_refine_ls_number_restraints 0
_refine_ls_restrained_S_all 1.138
_refine_ls_R_factor_all 0.0357
_refine_ls_R_factor_gt 0.0319
_refine_ls_shift/su_max 0.004
_refine_ls_shift/su_mean 0.000
_refine_ls_structure_factor_coef Fsqd
_refine_ls_weighting_details 'calc w=1/[\s^2^(Fo^2^)+(0.0225P)^2^+15.4829P] where P=(Fo^2^+2Fc^2^)/3'
_refine_ls_weighting_scheme calc
_refine_ls_wR_factor_gt 0.0706
_refine_ls_wR_factor_ref 0.0726
_reflns_number_gt 4059
_reflns_number_total 4388
_reflns_threshold_expression >2sigma(I)
_cod_data_source_file om060153gsi20060217_065308.cif
_cod_data_source_block 9_(pg102dcm)
_cod_depositor_comments
;
The following automatic conversions were performed:

'_symmetry_cell_setting' value 'Monoclinic' changed to 'monoclinic'
according to /home/saulius/struct/CIF-dictionaries/cif_core.dic
dictionary named 'cif_core.dic' version 2.4.1 from
2010-06-29.

'_exptl_absorpt_correction_type' value 'multi_scan'
changed to 'multi-scan' according to
/home/saulius/struct/CIF-dictionaries/cif_core.dic dictionary named
'cif_core.dic' version 2.4.1 from 2010-06-29.

Automatic conversion script
Id: cif_fix_values 1715 2011-07-08 13:25:40Z adriana 
;
_cod_original_cell_volume 3055.9(12)
_cod_original_sg_symbol_H-M P2(1)/n
_cod_database_code 4075249

loop_
_symmetry_equiv_pos_as_xyz
'x, y, z'
'-x+1/2, y+1/2, -z+1/2'
'-x, -y, -z'
'x-1/2, -y-1/2, z-1/2'

loop_
_atom_site_label
_atom_site_type_symbol
_atom_site_fract_x
_atom_site_fract_y
_atom_site_fract_z
_atom_site_U_iso_or_equiv
_atom_site_adp_type
_atom_site_occupancy
_atom_site_symmetry_multiplicity
_atom_site_calc_flag
_atom_site_refinement_flags
C1 C 0.9932(6) 0.3168(4) 0.8507(2) 0.0269(13) Uani 1 1 d .
C2 C 1.1115(7) 0.3677(4) 0.8751(3) 0.0347(14) Uani 1 1 d .
H2 H 1.1233 0.3751 0.9148 0.042 Uiso 1 1 calc R
C3 C 1.2106(7) 0.4067(5) 0.8396(3) 0.0444(17) Uani 1 1 d .
H3 H 1.2892 0.4424 0.8550 0.053 Uiso 1 1 calc R
C4 C 1.1940(8) 0.3932(5) 0.7816(3) 0.0446(17) Uani 1 1 d .
H4 H 1.2581 0.4219 0.7572 0.053 Uiso 1 1 calc R
C5 C 1.0813(7) 0.3367(4) 0.7594(3) 0.0363(15) Uani 1 1 d .
C6 C 1.0650(10) 0.3218(6) 0.6949(3) 0.059(2) Uani 1 1 d .
H6A H 1.1168 0.3688 0.6757 0.088 Uiso 1 1 calc R
H6B H 0.9598 0.3224 0.6823 0.088 Uiso 1 1 calc R
H6C H 1.1082 0.2646 0.6858 0.088 Uiso 1 1 calc R
C11 C 0.6554(7) 0.1906(4) 0.9265(3) 0.0328(14) Uani 1 1 d .
C12 C 0.6232(7) 0.2828(4) 0.9413(3) 0.0316(14) Uani 1 1 d .
C13 C 0.4936(7) 0.2781(4) 0.9814(3) 0.0408(16) Uani 1 1 d .
H13 H 0.4395 0.3346 0.9870 0.049 Uiso 1 1 calc R
C14 C 0.3996(7) 0.2018(5) 0.9537(3) 0.0487(18) Uani 1 1 d .
H14A H 0.3606 0.2158 0.9149 0.058 Uiso 1 1 calc R
H14B H 0.3183 0.1824 0.9770 0.058 Uiso 1 1 calc R
C15 C 0.5331(8) 0.1352(4) 0.9553(3) 0.0423(16) Uani 1 1 d .
H15 H 0.5102 0.0766 0.9374 0.051 Uiso 1 1 calc R
C16 C 0.5699(8) 0.1324(5) 1.0206(3) 0.0495(19) Uani 1 1 d .
H16 H 0.4883 0.1011 1.0390 0.059 Uiso 1 1 calc R
C17 C 0.7216(9) 0.0959(5) 1.0445(3) 0.0539(19) Uani 1 1 d .
H17A H 0.7093 0.0618 1.0795 0.065 Uiso 1 1 calc R
H17B H 0.7664 0.0571 1.0166 0.065 Uiso 1 1 calc R
C18 C 0.8183(9) 0.1769(5) 1.0567(3) 0.0504(19) Uani 1 1 d .
H18 H 0.9003 0.1717 1.0867 0.061 Uiso 1 1 calc R
C19 C 0.7325(9) 0.2565(5) 1.0551(3) 0.0485(18) Uani 1 1 d .
H19 H 0.7543 0.3027 1.0844 0.058 Uiso 1 1 calc R
C20 C 0.5655(8) 0.2343(5) 1.0365(3) 0.0468(17) Uani 1 1 d .
H10 H 0.5010 0.2438 1.0688 0.056 Uiso 1 1 calc R
C101 C 0.6311(8) 0.3619(4) 0.7898(3) 0.0408(16) Uani 1 1 d .
C102 C 0.4637(8) 0.2236(5) 0.8106(3) 0.0446(17) Uani 1 1 d .
C200 C 0.9774(7) 0.1350(4) 0.9641(3) 0.0338(14) Uani 1 1 d .
C201 C 1.0292(8) 0.1000(4) 0.8535(3) 0.0402(16) Uani 1 1 d .
C202 C 0.7823(8) 0.0222(4) 0.8882(3) 0.0393(15) Uani 1 1 d .
C301 C 0.9707(9) 0.1193(5) 0.7269(3) 0.0510(18) Uani 1 1 d .
C302 C 0.7284(9) 0.2338(5) 0.7024(3) 0.0493(18) Uani 1 1 d .
C303 C 0.6838(9) 0.0899(5) 0.7710(3) 0.0444(17) Uani 1 1 d .
C401 C 0.8396(8) 0.4958(5) 0.8791(3) 0.0377(15) Uani 1 1 d .
C402 C 0.5744(7) 0.4740(4) 0.9253(3) 0.0346(14) Uani 1 1 d .
C403 C 0.8251(7) 0.4318(4) 0.9913(3) 0.0349(15) Uani 1 1 d .
C501 C 1.0427(8) 0.2985(4) 1.0143(3) 0.0382(15) Uani 1 1 d .
N1 N 0.8739(5) 0.2867(3) 0.88317(19) 0.0254(10) Uani 1 1 d .
N2 N 0.9845(5) 0.2962(3) 0.7939(2) 0.0292(11) Uani 1 1 d .
O101 O 0.6143(7) 0.4178(3) 0.7569(2) 0.0679(16) Uani 1 1 d .
O102 O 0.3530(6) 0.1972(4) 0.7892(3) 0.0752(18) Uani 1 1 d .
O200 O 1.0710(5) 0.0910(3) 0.9862(2) 0.0462(11) Uani 1 1 d .
O201 O 1.1410(6) 0.0673(4) 0.8414(2) 0.0674(16) Uani 1 1 d .
O202 O 0.7381(7) -0.0498(3) 0.8906(2) 0.0625(15) Uani 1 1 d .
O301 O 1.0503(8) 0.0792(4) 0.7003(3) 0.083(2) Uani 1 1 d .
O302 O 0.6617(8) 0.2614(4) 0.6634(3) 0.0809(19) Uani 1 1 d .
O303 O 0.5966(7) 0.0331(4) 0.7699(2) 0.0634(15) Uani 1 1 d .
O401 O 0.8960(7) 0.5543(3) 0.8571(2) 0.0592(14) Uani 1 1 d .
O402 O 0.4756(6) 0.5211(4) 0.9314(2) 0.0609(14) Uani 1 1 d .
O403 O 0.8578(5) 0.4687(3) 1.03317(19) 0.0450(11) Uani 1 1 d .
O501 O 1.1521(6) 0.3243(4) 1.0369(2) 0.0552(13) Uani 1 1 d .
Ru1 Ru 0.64924(5) 0.26565(3) 0.84241(2) 0.02789(14) Uani 1 1 d .
Ru2 Ru 0.84891(5) 0.14177(3) 0.88567(2) 0.02777(14) Uani 1 1 d .
Ru3 Ru 0.82597(6) 0.18348(3) 0.76960(2) 0.03214(14) Uani 1 1 d .
Ru4 Ru 0.73909(5) 0.39869(3) 0.91774(2) 0.02663(13) Uani 1 1 d .
Ru5 Ru 0.86472(6) 0.25401(3) 0.97773(2) 0.03063(14) Uani 1 1 d .

loop_
_atom_site_aniso_label
_atom_site_aniso_U_11
_atom_site_aniso_U_22
_atom_site_aniso_U_33
_atom_site_aniso_U_23
_atom_site_aniso_U_13
_atom_site_aniso_U_12
C1 0.032(3) 0.016(3) 0.033(3) -0.001(2) 0.006(3) 0.001(2)
C2 0.032(3) 0.041(4) 0.031(3) -0.004(3) 0.004(3) -0.005(3)
C3 0.031(4) 0.050(4) 0.053(4) 0.000(3) 0.008(3) -0.015(3)
C4 0.042(4) 0.043(4) 0.050(4) 0.006(3) 0.016(3) -0.010(3)
C5 0.042(4) 0.036(4) 0.032(3) 0.002(3) 0.013(3) -0.003(3)
C6 0.074(6) 0.066(5) 0.037(4) -0.001(4) 0.016(4) -0.011(4)
C11 0.028(3) 0.033(3) 0.038(3) 0.000(3) 0.007(3) -0.003(3)
C12 0.031(3) 0.031(3) 0.033(3) -0.001(3) 0.004(3) -0.004(3)
C13 0.034(3) 0.037(4) 0.054(4) -0.003(3) 0.023(3) 0.001(3)
C14 0.031(4) 0.056(4) 0.062(5) -0.005(4) 0.020(3) -0.009(3)
C15 0.045(4) 0.033(4) 0.052(4) 0.000(3) 0.019(3) -0.008(3)
C16 0.057(5) 0.040(4) 0.055(4) 0.006(3) 0.032(4) -0.007(3)
C17 0.068(5) 0.050(4) 0.047(4) 0.011(3) 0.026(4) 0.000(4)
C18 0.065(5) 0.058(5) 0.029(4) 0.012(3) 0.011(3) 0.006(4)
C19 0.072(5) 0.049(4) 0.027(3) 0.002(3) 0.017(3) -0.005(4)
C20 0.047(4) 0.050(4) 0.046(4) -0.004(3) 0.025(3) -0.001(3)
C101 0.046(4) 0.032(4) 0.044(4) -0.004(3) -0.001(3) 0.000(3)
C102 0.038(4) 0.037(4) 0.058(4) -0.002(3) -0.004(3) 0.000(3)
C200 0.032(3) 0.030(3) 0.040(4) 0.004(3) 0.006(3) -0.001(3)
C201 0.049(4) 0.035(4) 0.038(4) 0.000(3) 0.012(3) 0.003(3)
C202 0.048(4) 0.028(4) 0.042(4) 0.001(3) 0.006(3) -0.002(3)
C301 0.069(5) 0.038(4) 0.047(4) -0.006(3) 0.012(4) 0.002(4)
C302 0.064(5) 0.037(4) 0.046(4) -0.012(3) -0.001(4) -0.007(4)
C303 0.057(5) 0.037(4) 0.039(4) -0.008(3) 0.000(3) -0.002(4)
C401 0.050(4) 0.038(4) 0.025(3) -0.006(3) 0.000(3) 0.008(3)
C402 0.033(3) 0.035(4) 0.036(3) -0.010(3) -0.001(3) 0.006(3)
C403 0.026(3) 0.045(4) 0.035(4) 0.003(3) 0.009(3) 0.000(3)
C501 0.049(4) 0.036(4) 0.030(3) -0.001(3) 0.003(3) 0.011(3)
N1 0.027(3) 0.022(2) 0.028(2) -0.003(2) 0.008(2) 0.000(2)
N2 0.034(3) 0.024(3) 0.031(3) 0.000(2) 0.009(2) 0.001(2)
O101 0.109(5) 0.039(3) 0.054(3) 0.017(3) -0.005(3) 0.002(3)
O102 0.043(3) 0.073(4) 0.107(5) -0.006(4) -0.023(3) -0.015(3)
O200 0.044(3) 0.041(3) 0.053(3) 0.008(2) -0.002(2) 0.009(2)
O201 0.058(3) 0.081(4) 0.065(4) 0.008(3) 0.023(3) 0.027(3)
O202 0.084(4) 0.032(3) 0.072(4) 0.000(2) 0.011(3) -0.014(3)
O301 0.107(5) 0.069(4) 0.079(4) -0.020(3) 0.048(4) 0.010(4)
O302 0.118(5) 0.066(4) 0.054(3) 0.010(3) -0.032(4) -0.002(4)
O303 0.076(4) 0.049(3) 0.065(4) -0.006(3) 0.000(3) -0.027(3)
O401 0.084(4) 0.043(3) 0.053(3) 0.016(3) 0.014(3) -0.008(3)
O402 0.051(3) 0.070(4) 0.062(3) -0.011(3) 0.000(3) 0.025(3)
O403 0.050(3) 0.046(3) 0.038(3) -0.011(2) -0.003(2) -0.002(2)
O501 0.043(3) 0.069(4) 0.053(3) -0.013(3) -0.009(3) -0.004(3)
Ru1 0.0272(3) 0.0245(3) 0.0320(3) -0.0037(2) 0.0018(2) -0.0014(2)
Ru2 0.0298(3) 0.0219(3) 0.0322(3) 0.0000(2) 0.0071(2) 0.0003(2)
Ru3 0.0431(3) 0.0259(3) 0.0279(3) -0.0063(2) 0.0060(2) -0.0028(2)
Ru4 0.0286(3) 0.0218(2) 0.0299(3) -0.00526(19) 0.0056(2) 0.0003(2)
Ru5 0.0331(3) 0.0341(3) 0.0252(3) 0.0005(2) 0.0055(2) -0.0005(2)

loop_
_atom_type_symbol
_atom_type_description
_atom_type_scat_dispersion_real
_atom_type_scat_dispersion_imag
_atom_type_scat_source
C C 0.0033 0.0016 'International Tables Vol C Tables 4.2.6.8 and 6.1.1.4'
H H 0.0000 0.0000 'International Tables Vol C Tables 4.2.6.8 and 6.1.1.4'
N N 0.0061 0.0033 'International Tables Vol C Tables 4.2.6.8 and 6.1.1.4'
O O 0.0106 0.0060 'International Tables Vol C Tables 4.2.6.8 and 6.1.1.4'
Ru Ru -1.2594 0.8363 'International Tables Vol C Tables 4.2.6.8 and 6.1.1.4'

loop_
_geom_angle_atom_site_label_1
_geom_angle_atom_site_label_2
_geom_angle_atom_site_label_3
_geom_angle
N2 C1 C2 121.4(5)
N2 C1 N1 116.7(5)
C2 C1 N1 121.8(5)
C3 C2 C1 118.6(6)
C3 C2 H2 120.7
C1 C2 H2 120.7
C4 C3 C2 120.0(6)
C4 C3 H3 120.0
C2 C3 H3 120.0
C3 C4 C5 119.6(6)
C3 C4 H4 120.2
C5 C4 H4 120.2
N2 C5 C4 121.2(6)
N2 C5 C6 119.8(6)
C4 C5 C6 119.0(6)
C5 C6 H6A 109.5
C5 C6 H6B 109.5
H6A C6 H6B 109.5
C5 C6 H6C 109.5
H6A C6 H6C 109.5
H6B C6 H6C 109.5
C12 C11 C15 104.4(5)
C12 C11 Ru2 127.1(4)
C15 C11 Ru2 127.9(4)
C12 C11 Ru1 75.0(3)
C15 C11 Ru1 131.3(4)
Ru2 C11 Ru1 76.18(19)
C12 C11 Ru5 70.0(3)
C15 C11 Ru5 123.2(4)
Ru2 C11 Ru5 74.38(18)
Ru1 C11 Ru5 102.8(2)
C11 C12 C13 105.6(5)
C11 C12 Ru4 127.6(4)
C13 C12 Ru4 126.6(4)
C11 C12 Ru5 73.7(3)
C13 C12 Ru5 119.0(4)
Ru4 C12 Ru5 77.83(19)
C11 C12 Ru1 68.3(3)
C13 C12 Ru1 136.0(4)
Ru4 C12 Ru1 75.79(19)
Ru5 C12 Ru1 101.5(2)
C12 C13 C14 100.8(5)
C12 C13 C20 103.9(5)
C14 C13 C20 103.1(6)
C12 C13 H13 115.7
C14 C13 H13 115.7
C20 C13 H13 115.7
C13 C14 C15 93.9(5)
C13 C14 H14A 112.9
C15 C14 H14A 112.9
C13 C14 H14B 112.9
C15 C14 H14B 112.9
H14A C14 H14B 110.4
C16 C15 C14 99.1(6)
C16 C15 C11 109.2(5)
C14 C15 C11 101.8(5)
C16 C15 H15 115.0
C14 C15 H15 115.0
C11 C15 H15 115.0
C17 C16 C15 120.2(6)
C17 C16 C20 107.0(6)
C15 C16 C20 101.7(6)
C17 C16 H16 109.1
C15 C16 H16 109.1
C20 C16 H16 109.1
C18 C17 C16 105.4(6)
C18 C17 H17A 110.7
C16 C17 H17A 110.7
C18 C17 H17B 110.7
C16 C17 H17B 110.7
H17A C17 H17B 108.8
C19 C18 C17 111.7(7)
C19 C18 Ru5 70.8(4)
C17 C18 Ru5 112.9(5)
C19 C18 H18 117.6
C17 C18 H18 117.6
Ru5 C18 H18 117.6
C18 C19 C20 109.6(6)
C18 C19 Ru5 72.3(4)
C20 C19 Ru5 108.2(4)
C18 C19 H19 119.2
C20 C19 H19 119.2
Ru5 C19 H19 119.2
C13 C20 C19 118.9(5)
C13 C20 C16 103.1(6)
C19 C20 C16 103.6(6)
C13 C20 H10 110.2
C19 C20 H10 110.2
C16 C20 H10 110.2
O101 C101 Ru1 176.7(6)
O102 C102 Ru1 177.3(7)
O200 C200 Ru5 139.3(5)
O200 C200 Ru2 139.1(5)
Ru5 C200 Ru2 81.4(2)
O201 C201 Ru2 169.9(6)
O202 C202 Ru2 178.0(6)
O301 C301 Ru3 176.5(7)
O302 C302 Ru3 175.5(7)
O303 C303 Ru3 177.7(6)
O401 C401 Ru4 178.2(6)
O402 C402 Ru4 178.0(6)
O403 C403 Ru4 164.5(6)
O501 C501 Ru5 178.9(6)
C1 N1 Ru2 114.3(3)
C1 N1 Ru1 120.6(4)
Ru2 N1 Ru1 77.07(15)
C1 N1 Ru4 113.1(3)
Ru2 N1 Ru4 132.5(2)
Ru1 N1 Ru4 76.61(15)
C1 N1 Ru5 131.4(4)
Ru2 N1 Ru5 75.54(14)
Ru1 N1 Ru5 107.98(19)
Ru4 N1 Ru5 76.00(14)
C5 N2 C1 118.6(5)
C5 N2 Ru3 126.4(4)
C1 N2 Ru3 114.5(4)
C102 Ru1 C101 87.5(3)
C102 Ru1 N1 168.7(2)
C101 Ru1 N1 102.4(2)
C102 Ru1 C11 98.9(3)
C101 Ru1 C11 159.8(3)
N1 Ru1 C11 73.61(19)
C102 Ru1 C12 106.9(3)
C101 Ru1 C12 123.1(2)
N1 Ru1 C12 72.33(19)
C11 Ru1 C12 36.7(2)
C102 Ru1 Ru3 97.5(2)
C101 Ru1 Ru3 88.1(2)
N1 Ru1 Ru3 77.69(12)
C11 Ru1 Ru3 109.86(16)
C12 Ru1 Ru3 140.30(15)
C102 Ru1 Ru2 117.4(2)
C101 Ru1 Ru2 142.0(2)
N1 Ru1 Ru2 51.30(12)
C11 Ru1 Ru2 50.00(15)
C12 Ru1 Ru2 78.96(15)
Ru3 Ru1 Ru2 61.95(2)
C102 Ru1 Ru4 135.5(2)
C101 Ru1 Ru4 83.0(2)
N1 Ru1 Ru4 52.51(12)
C11 Ru1 Ru4 79.03(16)
C12 Ru1 Ru4 48.05(15)
Ru3 Ru1 Ru4 125.39(3)
Ru2 Ru1 Ru4 95.41(2)
C202 Ru2 C201 88.6(3)
C202 Ru2 C200 94.8(3)
C201 Ru2 C200 84.3(3)
C202 Ru2 C11 92.6(3)
C201 Ru2 C11 176.4(3)
C200 Ru2 C11 92.2(2)
C202 Ru2 N1 167.5(2)
C201 Ru2 N1 102.9(2)
C200 Ru2 N1 91.1(2)
C11 Ru2 N1 76.1(2)
C202 Ru2 Ru1 117.1(2)
C201 Ru2 Ru1 128.3(2)
C200 Ru2 Ru1 131.79(17)
C11 Ru2 Ru1 53.82(17)
N1 Ru2 Ru1 51.63(12)
C202 Ru2 Ru5 124.1(2)
C201 Ru2 Ru5 120.3(2)
C200 Ru2 Ru5 48.83(17)
C11 Ru2 Ru5 56.32(16)
N1 Ru2 Ru5 53.78(12)
Ru1 Ru2 Ru5 82.97(2)
C202 Ru2 Ru3 103.7(2)
C201 Ru2 Ru3 72.9(2)
C200 Ru2 Ru3 149.96(17)
C11 Ru2 Ru3 110.06(17)
N1 Ru2 Ru3 75.69(12)
Ru1 Ru2 Ru3 58.378(18)
Ru5 Ru2 Ru3 129.10(3)
C303 Ru3 C302 91.9(3)
C303 Ru3 C301 96.3(3)
C302 Ru3 C301 93.1(3)
C303 Ru3 N2 164.1(2)
C302 Ru3 N2 99.4(2)
C301 Ru3 N2 94.3(3)
C303 Ru3 Ru1 84.8(2)
C302 Ru3 Ru1 95.0(2)
C301 Ru3 Ru1 171.7(2)
N2 Ru3 Ru1 83.09(12)
C303 Ru3 Ru2 80.1(2)
C302 Ru3 Ru2 153.8(2)
C301 Ru3 Ru2 112.4(2)
N2 Ru3 Ru2 84.93(12)
Ru1 Ru3 Ru2 59.67(2)
C402 Ru4 C403 92.0(3)
C402 Ru4 C401 88.9(3)
C403 Ru4 C401 93.1(3)
C402 Ru4 C12 94.1(3)
C403 Ru4 C12 98.9(2)
C401 Ru4 C12 167.5(2)
C402 Ru4 N1 158.0(2)
C403 Ru4 N1 108.9(2)
C401 Ru4 N1 96.8(2)
C12 Ru4 N1 76.2(2)
C402 Ru4 Ru1 107.25(18)
C403 Ru4 Ru1 148.6(2)
C401 Ru4 Ru1 111.40(17)
C12 Ru4 Ru1 56.16(16)
N1 Ru4 Ru1 50.88(12)
C402 Ru4 Ru5 135.8(2)
C403 Ru4 Ru5 67.5(2)
C401 Ru4 Ru5 129.05(19)
C12 Ru4 Ru5 54.33(17)
N1 Ru4 Ru5 52.54(12)
Ru1 Ru4 Ru5 81.62(2)
C501 Ru5 C200 88.3(3)
C501 Ru5 C19 95.6(3)
C200 Ru5 C19 115.1(3)
C501 Ru5 C18 89.9(3)
C200 Ru5 C18 78.5(3)
C19 Ru5 C18 37.0(3)
C501 Ru5 N1 106.8(2)
C200 Ru5 N1 89.4(2)
C19 Ru5 N1 147.4(2)
C18 Ru5 N1 159.1(2)
C501 Ru5 C12 147.8(2)
C200 Ru5 C12 123.5(2)
C19 Ru5 C12 76.7(2)
C18 Ru5 C12 100.8(3)
N1 Ru5 C12 71.71(19)
C501 Ru5 C11 174.8(2)
C200 Ru5 C11 87.3(2)
C19 Ru5 C11 88.8(3)
C18 Ru5 C11 92.0(3)
N1 Ru5 C11 70.35(19)
C12 Ru5 C11 36.3(2)
C501 Ru5 Ru2 125.49(19)
C200 Ru5 Ru2 49.81(18)
C19 Ru5 Ru2 130.5(2)
C18 Ru5 Ru2 109.4(2)
N1 Ru5 Ru2 50.68(11)
C12 Ru5 Ru2 79.57(15)
C11 Ru5 Ru2 49.30(15)
C501 Ru5 Ru4 105.02(19)
C200 Ru5 Ru4 140.66(17)
C19 Ru5 Ru4 100.49(19)
C18 Ru5 Ru4 136.9(2)
N1 Ru5 Ru4 51.46(11)
C12 Ru5 Ru4 47.84(15)
C11 Ru5 Ru4 76.85(15)
Ru2 Ru5 Ru4 94.54(2)

loop_
_geom_bond_atom_site_label_1
_geom_bond_atom_site_label_2
_geom_bond_distance
C1 N2 1.354(7)
C1 C2 1.386(8)
C1 N1 1.407(7)
C2 C3 1.370(9)
C2 H2 0.9300
C3 C4 1.362(10)
C3 H3 0.9300
C4 C5 1.382(9)
C4 H4 0.9300
C5 N2 1.351(8)
C5 C6 1.515(9)
C6 H6A 0.9600
C6 H6B 0.9600
C6 H6C 0.9600
C11 C12 1.445(9)
C11 C15 1.545(8)
C11 Ru2 2.134(6)
C11 Ru1 2.249(6)
C11 Ru5 2.342(6)
C12 C13 1.524(8)
C12 Ru4 2.094(6)
C12 Ru5 2.294(6)
C12 Ru1 2.338(6)
C13 C14 1.526(10)
C13 C20 1.540(10)
C13 H13 0.9800
C14 C15 1.541(10)
C14 H14A 0.9700
C14 H14B 0.9700
C15 C16 1.535(10)
C15 H15 0.9800
C16 C17 1.524(11)
C16 C20 1.559(10)
C16 H16 0.9800
C17 C18 1.495(11)
C17 H17A 0.9700
C17 H17B 0.9700
C18 C19 1.404(10)
C18 Ru5 2.224(6)
C18 H18 0.9800
C19 C20 1.552(10)
C19 Ru5 2.204(6)
C19 H19 0.9800
C20 H10 0.9800
C101 O101 1.133(8)
C101 Ru1 1.883(7)
C102 O102 1.142(8)
C102 Ru1 1.870(7)
C200 O200 1.152(7)
C200 Ru5 2.064(6)
C200 Ru2 2.095(6)
C201 O201 1.153(8)
C201 Ru2 1.907(7)
C202 O202 1.142(8)
C202 Ru2 1.873(7)
C301 O301 1.135(9)
C301 Ru3 1.920(8)
C302 O302 1.129(9)
C302 Ru3 1.896(8)
C303 O303 1.143(8)
C303 Ru3 1.878(7)
C401 O401 1.139(8)
C402 O402 1.136(7)
C402 Ru4 1.855(6)
C403 O403 1.139(7)
C403 Ru4 1.897(7)
C501 O501 1.141(8)
C501 Ru5 1.868(7)
N1 Ru2 2.166(4)
N1 Ru1 2.176(5)
N1 Ru4 2.226(4)
N1 Ru5 2.259(5)
N2 Ru3 2.237(5)
Ru1 Ru3 2.6687(8)
Ru1 Ru2 2.7052(8)
Ru1 Ru4 2.7288(7)
Ru2 Ru5 2.7112(8)
Ru2 Ru3 2.7659(9)
Ru4 Ru5 2.7609(8)

loop_
_geom_torsion_atom_site_label_1
_geom_torsion_atom_site_label_2
_geom_torsion_atom_site_label_3
_geom_torsion_atom_site_label_4
_geom_torsion
N2 C1 C2 C3 8.1(9)
N1 C1 C2 C3 -169.7(6)
C1 C2 C3 C4 -1.7(10)
C2 C3 C4 C5 -3.1(11)
C3 C4 C5 N2 1.7(10)
C3 C4 C5 C6 -179.4(7)
C15 C11 C12 C13 4.3(7)
Ru2 C11 C12 C13 -166.9(4)
Ru1 C11 C12 C13 133.8(4)
Ru5 C11 C12 C13 -116.2(4)
C15 C11 C12 Ru4 -179.7(4)
Ru2 C11 C12 Ru4 9.1(8)
Ru1 C11 C12 Ru4 -50.1(4)
Ru5 C11 C12 Ru4 59.8(4)
C15 C11 C12 Ru5 120.6(4)
Ru2 C11 C12 Ru5 -50.7(4)
Ru1 C11 C12 Ru5 -109.91(18)
C15 C11 C12 Ru1 -129.5(5)
Ru2 C11 C12 Ru1 59.2(4)
Ru5 C11 C12 Ru1 109.91(18)
C11 C12 C13 C14 -38.1(7)
Ru4 C12 C13 C14 145.8(5)
Ru5 C12 C13 C14 -117.8(5)
Ru1 C12 C13 C14 36.6(8)
C11 C12 C13 C20 68.4(6)
Ru4 C12 C13 C20 -107.6(6)
Ru5 C12 C13 C20 -11.2(6)
Ru1 C12 C13 C20 143.1(5)
C12 C13 C14 C15 54.2(6)
C20 C13 C14 C15 -53.0(6)
C13 C14 C15 C16 60.3(6)
C13 C14 C15 C11 -51.7(6)
C12 C11 C15 C16 -73.5(6)
Ru2 C11 C15 C16 97.6(6)
Ru1 C11 C15 C16 -156.1(5)
Ru5 C11 C15 C16 1.8(7)
C12 C11 C15 C14 30.6(6)
Ru2 C11 C15 C14 -158.3(5)
Ru1 C11 C15 C14 -52.0(7)
Ru5 C11 C15 C14 105.9(5)
C14 C15 C16 C17 -163.1(6)
C11 C15 C16 C17 -57.1(8)
C14 C15 C16 C20 -45.3(6)
C11 C15 C16 C20 60.7(7)
C15 C16 C17 C18 98.2(7)
C20 C16 C17 C18 -16.8(7)
C16 C17 C18 C19 13.3(7)
C16 C17 C18 Ru5 -64.2(6)
C17 C18 C19 C20 -4.2(7)
Ru5 C18 C19 C20 103.6(5)
C17 C18 C19 Ru5 -107.8(5)
C12 C13 C20 C19 35.1(8)
C14 C13 C20 C19 140.0(6)
C12 C13 C20 C16 -78.7(6)
C14 C13 C20 C16 26.1(6)
C18 C19 C20 C13 -120.0(6)
Ru5 C19 C20 C13 -42.9(7)
C18 C19 C20 C16 -6.4(7)
Ru5 C19 C20 C16 70.7(6)
C17 C16 C20 C13 138.8(5)
C15 C16 C20 C13 11.9(6)
C17 C16 C20 C19 14.3(7)
C15 C16 C20 C19 -112.6(6)
N2 C1 N1 Ru2 61.9(6)
C2 C1 N1 Ru2 -120.2(5)
N2 C1 N1 Ru1 -27.1(6)
C2 C1 N1 Ru1 150.8(5)
N2 C1 N1 Ru4 -114.8(4)
C2 C1 N1 Ru4 63.1(6)
N2 C1 N1 Ru5 153.8(4)
C2 C1 N1 Ru5 -28.3(8)
C4 C5 N2 C1 4.5(9)
C6 C5 N2 C1 -174.4(6)
C4 C5 N2 Ru3 -167.3(5)
C6 C5 N2 Ru3 13.9(9)
Ru2 N1 Ru1 C102 2.0(13)
Ru4 N1 Ru1 C102 -138.1(13)
Ru5 N1 Ru1 C102 -67.9(13)
C1 N1 Ru1 C101 -38.2(4)
Ru2 N1 Ru1 C101 -149.0(2)
Ru4 N1 Ru1 C101 70.9(2)
Ru5 N1 Ru1 C101 141.1(2)
C1 N1 Ru1 C11 162.3(4)
Ru2 N1 Ru1 C11 51.48(18)
Ru4 N1 Ru1 C11 -88.61(19)
Ru5 N1 Ru1 C11 -18.4(2)
C1 N1 Ru1 C12 -159.3(4)
Ru2 N1 Ru1 C12 89.87(19)
Ru4 N1 Ru1 C12 -50.22(17)
Ru5 N1 Ru1 C12 20.0(2)
C1 N1 Ru1 Ru3 47.0(4)
Ru2 N1 Ru1 Ru3 -63.78(9)
Ru4 N1 Ru1 Ru3 156.13(12)
Ru5 N1 Ru1 Ru3 -133.66(17)
C1 N1 Ru1 Ru2 110.8(4)
Ru4 N1 Ru1 Ru2 -140.09(17)
Ru5 N1 Ru1 Ru2 -69.89(15)
C1 N1 Ru1 Ru4 -109.1(4)
Ru2 N1 Ru1 Ru4 140.09(17)
Ru5 N1 Ru1 Ru4 70.20(15)
C12 C11 Ru1 C102 -106.4(4)
C15 C11 Ru1 C102 -10.2(6)
Ru2 C11 Ru1 C102 118.5(2)
Ru5 C11 Ru1 C102 -171.4(3)
C12 C11 Ru1 C101 1.0(9)
C15 C11 Ru1 C101 97.1(9)
Ru2 C11 Ru1 C101 -134.1(7)
Ru5 C11 Ru1 C101 -64.0(8)
C12 C11 Ru1 N1 82.3(3)
C15 C11 Ru1 N1 178.4(6)
Ru2 C11 Ru1 N1 -52.85(16)
Ru5 C11 Ru1 N1 17.28(19)
C15 C11 Ru1 C12 96.2(7)
Ru2 C11 Ru1 C12 -135.1(4)
Ru5 C11 Ru1 C12 -65.0(3)
C12 C11 Ru1 Ru3 152.2(3)
C15 C11 Ru1 Ru3 -111.6(5)
Ru2 C11 Ru1 Ru3 17.12(18)
Ru5 C11 Ru1 Ru3 87.2(2)
C12 C11 Ru1 Ru2 135.1(4)
C15 C11 Ru1 Ru2 -128.7(6)
Ru5 C11 Ru1 Ru2 70.12(18)
C12 C11 Ru1 Ru4 28.4(3)
C15 C11 Ru1 Ru4 124.5(6)
Ru2 C11 Ru1 Ru4 -106.74(14)
Ru5 C11 Ru1 Ru4 -36.62(17)
C11 C12 Ru1 C102 82.1(4)
C13 C12 Ru1 C102 -8.2(7)
Ru4 C12 Ru1 C102 -136.8(2)
Ru5 C12 Ru1 C102 149.1(3)
C11 C12 Ru1 C101 -179.6(4)
C13 C12 Ru1 C101 90.2(7)
Ru4 C12 Ru1 C101 -38.4(3)
Ru5 C12 Ru1 C101 -112.6(3)
C11 C12 Ru1 N1 -86.1(3)
C13 C12 Ru1 N1 -176.3(7)
Ru4 C12 Ru1 N1 55.07(17)
Ru5 C12 Ru1 N1 -19.06(19)
C13 C12 Ru1 C11 -90.2(7)
Ru4 C12 Ru1 C11 141.2(4)
Ru5 C12 Ru1 C11 67.0(3)
C11 C12 Ru1 Ru3 -43.3(4)
C13 C12 Ru1 Ru3 -133.6(5)
Ru4 C12 Ru1 Ru3 97.8(2)
Ru5 C12 Ru1 Ru3 23.7(3)
C11 C12 Ru1 Ru2 -33.4(3)
C13 C12 Ru1 Ru2 -123.7(6)
Ru4 C12 Ru1 Ru2 107.74(15)
Ru5 C12 Ru1 Ru2 33.61(16)
C11 C12 Ru1 Ru4 -141.2(4)
C13 C12 Ru1 Ru4 128.6(7)
Ru5 C12 Ru1 Ru4 -74.13(19)
O200 C200 Ru2 N1 -138.2(8)
Ru5 C200 Ru2 N1 36.61(19)
O200 C200 Ru2 Ru1 -173.7(6)
Ru5 C200 Ru2 Ru1 1.2(3)
O200 C200 Ru2 Ru5 -174.9(9)
O200 C200 Ru2 Ru3 -75.6(9)
Ru5 C200 Ru2 Ru3 99.3(3)
C12 C11 Ru2 C202 179.1(6)
C15 C11 Ru2 C202 9.8(6)
Ru1 C11 Ru2 C202 -122.2(2)
Ru5 C11 Ru2 C202 130.1(2)
C15 C11 Ru2 C200 -85.1(6)
Ru1 C11 Ru2 C200 142.9(2)
Ru5 C11 Ru2 C200 35.2(2)
C12 C11 Ru2 N1 -6.4(5)
C15 C11 Ru2 N1 -175.7(6)
Ru1 C11 Ru2 N1 52.30(16)
Ru5 C11 Ru2 N1 -55.46(16)
C12 C11 Ru2 Ru1 -58.7(5)
C15 C11 Ru2 Ru1 132.0(6)
Ru5 C11 Ru2 Ru1 -107.77(18)
C12 C11 Ru2 Ru5 49.0(5)
C15 C11 Ru2 Ru5 -120.2(6)
Ru1 C11 Ru2 Ru5 107.77(18)
C12 C11 Ru2 Ru3 -75.3(5)
C15 C11 Ru2 Ru3 115.5(5)
Ru1 C11 Ru2 Ru3 -16.52(18)
Ru5 C11 Ru2 Ru3 -124.29(10)
C1 N1 Ru2 C202 -146.1(10)
Ru1 N1 Ru2 C202 -28.2(11)
Ru4 N1 Ru2 C202 29.7(12)
Ru5 N1 Ru2 C202 84.6(11)
C1 N1 Ru2 C201 11.1(4)
Ru1 N1 Ru2 C201 129.0(2)
Ru4 N1 Ru2 C201 -173.1(3)
Ru5 N1 Ru2 C201 -118.2(2)
C1 N1 Ru2 C200 95.5(4)
Ru1 N1 Ru2 C200 -146.55(19)
Ru4 N1 Ru2 C200 -88.7(3)
Ru5 N1 Ru2 C200 -33.82(19)
C1 N1 Ru2 C11 -172.5(4)
Ru1 N1 Ru2 C11 -54.54(19)
Ru4 N1 Ru2 C11 3.3(3)
Ru5 N1 Ru2 C11 58.18(19)
C1 N1 Ru2 Ru1 -118.0(4)
Ru4 N1 Ru2 Ru1 57.8(2)
Ru5 N1 Ru2 Ru1 112.73(15)
C1 N1 Ru2 Ru5 129.3(4)
Ru1 N1 Ru2 Ru5 -112.73(15)
Ru4 N1 Ru2 Ru5 -54.9(2)
C1 N1 Ru2 Ru3 -57.2(4)
Ru1 N1 Ru2 Ru3 60.78(8)
Ru4 N1 Ru2 Ru3 118.6(3)
Ru5 N1 Ru2 Ru3 173.50(12)
C102 Ru1 Ru2 C202 -6.2(3)
C101 Ru1 Ru2 C202 -131.9(4)
N1 Ru1 Ru2 C202 173.4(3)
C11 Ru1 Ru2 C202 71.9(3)
C12 Ru1 Ru2 C202 97.3(3)
Ru3 Ru1 Ru2 C202 -89.9(2)
Ru4 Ru1 Ru2 C202 142.6(2)
C102 Ru1 Ru2 C201 105.6(4)
C101 Ru1 Ru2 C201 -20.1(4)
N1 Ru1 Ru2 C201 -74.8(3)
C11 Ru1 Ru2 C201 -176.4(3)
C12 Ru1 Ru2 C201 -150.9(3)
Ru3 Ru1 Ru2 C201 21.9(3)
Ru4 Ru1 Ru2 C201 -105.6(3)
C102 Ru1 Ru2 C200 -131.9(3)
C101 Ru1 Ru2 C200 102.4(4)
N1 Ru1 Ru2 C200 47.7(3)
C11 Ru1 Ru2 C200 -53.9(3)
C12 Ru1 Ru2 C200 -28.4(3)
Ru3 Ru1 Ru2 C200 144.4(2)
Ru4 Ru1 Ru2 C200 16.9(2)
C102 Ru1 Ru2 C11 -78.0(3)
C101 Ru1 Ru2 C11 156.3(4)
N1 Ru1 Ru2 C11 101.5(2)
C12 Ru1 Ru2 C11 25.4(3)
Ru3 Ru1 Ru2 C11 -161.7(2)
Ru4 Ru1 Ru2 C11 70.8(2)
C102 Ru1 Ru2 N1 -179.6(3)
C101 Ru1 Ru2 N1 54.7(3)
C11 Ru1 Ru2 N1 -101.5(2)
C12 Ru1 Ru2 N1 -76.1(2)
Ru3 Ru1 Ru2 N1 96.74(15)
Ru4 Ru1 Ru2 N1 -30.75(15)
C102 Ru1 Ru2 Ru5 -131.0(3)
C101 Ru1 Ru2 Ru5 103.3(3)
N1 Ru1 Ru2 Ru5 48.57(15)
C11 Ru1 Ru2 Ru5 -53.0(2)
C12 Ru1 Ru2 Ru5 -27.55(15)
Ru3 Ru1 Ru2 Ru5 145.30(2)
Ru4 Ru1 Ru2 Ru5 17.81(2)
C102 Ru1 Ru2 Ru3 83.7(3)
C101 Ru1 Ru2 Ru3 -42.0(3)
N1 Ru1 Ru2 Ru3 -96.74(15)
C5 N2 Ru3 C301 41.9(5)
C1 N2 Ru3 C301 -130.1(4)
C5 N2 Ru3 Ru1 -146.0(5)
C1 N2 Ru3 Ru1 42.0(4)
C5 N2 Ru3 Ru2 154.0(5)
C1 N2 Ru3 Ru2 -18.0(4)
C102 Ru1 Ru3 C303 -35.5(3)
C101 Ru1 Ru3 C303 -122.8(3)
N1 Ru1 Ru3 C303 134.1(2)
C11 Ru1 Ru3 C303 66.8(3)
C12 Ru1 Ru3 C303 92.6(3)
Ru2 Ru1 Ru3 C303 81.6(2)
Ru4 Ru1 Ru3 C303 157.3(2)
C102 Ru1 Ru3 C302 55.9(3)
C101 Ru1 Ru3 C302 -31.4(3)
N1 Ru1 Ru3 C302 -134.5(2)
C11 Ru1 Ru3 C302 158.2(3)
C12 Ru1 Ru3 C302 -176.0(3)
Ru2 Ru1 Ru3 C302 173.0(2)
Ru4 Ru1 Ru3 C302 -111.3(2)
C102 Ru1 Ru3 N2 154.7(2)
C101 Ru1 Ru3 N2 67.5(2)
N1 Ru1 Ru3 N2 -35.66(17)
C11 Ru1 Ru3 N2 -103.0(2)
C12 Ru1 Ru3 N2 -77.1(3)
Ru2 Ru1 Ru3 N2 -88.16(12)
Ru4 Ru1 Ru3 N2 -12.47(12)
C102 Ru1 Ru3 Ru2 -117.1(2)
C101 Ru1 Ru3 Ru2 155.6(2)
N1 Ru1 Ru3 Ru2 52.49(12)
C11 Ru1 Ru3 Ru2 -14.80(16)
C12 Ru1 Ru3 Ru2 11.0(2)
Ru4 Ru1 Ru3 Ru2 75.68(3)
C202 Ru2 Ru3 C303 23.9(3)
C201 Ru2 Ru3 C303 108.1(3)
C200 Ru2 Ru3 C303 150.4(4)
C11 Ru2 Ru3 C303 -74.1(3)
N1 Ru2 Ru3 C303 -143.2(3)
Ru1 Ru2 Ru3 C303 -89.7(2)
Ru5 Ru2 Ru3 C303 -136.4(2)
C202 Ru2 Ru3 C302 97.7(5)
C201 Ru2 Ru3 C302 -178.1(5)
C200 Ru2 Ru3 C302 -135.9(6)
C11 Ru2 Ru3 C302 -0.3(5)
N1 Ru2 Ru3 C302 -69.4(5)
Ru1 Ru2 Ru3 C302 -16.0(5)
Ru5 Ru2 Ru3 C302 -62.7(5)
C202 Ru2 Ru3 C301 -68.9(3)
C201 Ru2 Ru3 C301 15.3(3)
C200 Ru2 Ru3 C301 57.6(4)
C11 Ru2 Ru3 C301 -166.9(3)
N1 Ru2 Ru3 C301 124.0(3)
Ru1 Ru2 Ru3 C301 177.5(2)
Ru5 Ru2 Ru3 C301 130.8(2)
C202 Ru2 Ru3 N2 -161.4(2)
C201 Ru2 Ru3 N2 -77.2(2)
C200 Ru2 Ru3 N2 -35.0(4)
C11 Ru2 Ru3 N2 100.6(2)
N1 Ru2 Ru3 N2 31.47(17)
Ru1 Ru2 Ru3 N2 84.95(12)
Ru5 Ru2 Ru3 N2 38.23(12)
C202 Ru2 Ru3 Ru1 113.6(2)
C201 Ru2 Ru3 Ru1 -162.2(2)
C200 Ru2 Ru3 Ru1 -119.9(3)
C11 Ru2 Ru3 Ru1 15.64(17)
Ru5 C12 Ru4 C402 -146.5(2)
Ru1 C12 Ru4 C402 108.1(2)
C11 C12 Ru4 C403 -111.9(5)
C13 C12 Ru4 C403 63.3(6)
Ru5 C12 Ru4 C403 -53.9(2)
Ru1 C12 Ru4 C403 -159.3(2)
C11 C12 Ru4 C401 52.2(14)
C13 C12 Ru4 C401 -132.6(11)
Ru5 C12 Ru4 C401 110.2(11)
Ru1 C12 Ru4 C401 4.8(12)
C11 C12 Ru4 N1 -4.5(5)
C13 C12 Ru4 N1 170.7(6)
Ru5 C12 Ru4 N1 53.51(16)
Ru1 C12 Ru4 N1 -51.86(15)
C11 C12 Ru4 Ru1 47.4(5)
C13 C12 Ru4 Ru1 -137.4(6)
Ru5 C12 Ru4 Ru1 105.38(18)
C11 C12 Ru4 Ru5 -58.0(5)
C13 C12 Ru4 Ru5 117.2(6)
Ru1 C12 Ru4 Ru5 -105.38(18)
C1 N1 Ru4 C402 109.5(7)
Ru2 N1 Ru4 C402 -66.3(7)
Ru1 N1 Ru4 C402 -8.3(7)
Ru5 N1 Ru4 C402 -121.1(6)
C1 N1 Ru4 C403 -90.0(4)
Ru2 N1 Ru4 C403 94.2(3)
Ru1 N1 Ru4 C403 152.2(2)
Ru5 N1 Ru4 C403 39.5(2)
C1 N1 Ru4 C401 5.7(4)
Ru2 N1 Ru4 C401 -170.2(3)
Ru1 N1 Ru4 C401 -112.2(2)
Ru5 N1 Ru4 C401 135.1(2)
C1 N1 Ru4 C12 175.2(4)
Ru2 N1 Ru4 C12 -0.6(3)
Ru1 N1 Ru4 C12 57.36(19)
Ru5 N1 Ru4 C12 -55.37(19)
C1 N1 Ru4 Ru1 117.8(4)
Ru2 N1 Ru4 Ru1 -58.0(2)
Ru5 N1 Ru4 Ru1 -112.73(15)
C1 N1 Ru4 Ru5 -129.4(4)
Ru2 N1 Ru4 Ru5 54.7(2)
Ru1 N1 Ru4 Ru5 112.73(15)
C102 Ru1 Ru4 C402 -14.0(4)
C101 Ru1 Ru4 C402 65.2(3)
N1 Ru1 Ru4 C402 176.7(3)
C11 Ru1 Ru4 C402 -105.6(3)
C12 Ru1 Ru4 C402 -83.2(3)
Ru3 Ru1 Ru4 C402 147.7(2)
Ru2 Ru1 Ru4 C402 -153.1(2)
C102 Ru1 Ru4 C403 111.3(5)
C101 Ru1 Ru4 C403 -169.5(4)
N1 Ru1 Ru4 C403 -58.0(4)
C11 Ru1 Ru4 C403 19.7(4)
C12 Ru1 Ru4 C403 42.1(4)
Ru3 Ru1 Ru4 C403 -87.0(3)
Ru2 Ru1 Ru4 C403 -27.8(3)
C102 Ru1 Ru4 C401 -109.7(4)
C101 Ru1 Ru4 C401 -30.5(3)
N1 Ru1 Ru4 C401 81.0(3)
C11 Ru1 Ru4 C401 158.7(3)
C12 Ru1 Ru4 C401 -178.9(3)
Ru3 Ru1 Ru4 C401 52.0(2)
Ru2 Ru1 Ru4 C401 111.2(2)
C102 Ru1 Ru4 C12 69.1(4)
C101 Ru1 Ru4 C12 148.4(3)
N1 Ru1 Ru4 C12 -100.1(2)
C11 Ru1 Ru4 C12 -22.4(3)
Ru3 Ru1 Ru4 C12 -129.1(2)
Ru2 Ru1 Ru4 C12 -69.9(2)
C102 Ru1 Ru4 N1 169.2(3)
C101 Ru1 Ru4 N1 -111.6(3)
C11 Ru1 Ru4 N1 77.7(2)
C12 Ru1 Ru4 N1 100.1(2)
Ru3 Ru1 Ru4 N1 -29.00(15)
Ru2 Ru1 Ru4 N1 30.19(15)
C102 Ru1 Ru4 Ru5 121.5(3)
C101 Ru1 Ru4 Ru5 -159.3(2)
N1 Ru1 Ru4 Ru5 -47.73(15)
C11 Ru1 Ru4 Ru5 29.93(15)
C12 Ru1 Ru4 Ru5 52.3(2)
O200 C200 Ru5 C12 -152.6(7)
Ru2 C200 Ru5 C12 32.6(3)
O200 C200 Ru5 C11 -149.7(8)
Ru2 C200 Ru5 C11 35.5(2)
O200 C200 Ru5 Ru2 174.8(9)
O200 C200 Ru5 Ru4 145.0(6)
Ru2 C200 Ru5 Ru4 -29.9(3)
C18 C19 Ru5 C501 -82.3(5)
C20 C19 Ru5 C501 172.3(5)
C18 C19 Ru5 C200 8.4(5)
C20 C19 Ru5 C200 -97.0(5)
C20 C19 Ru5 C18 -105.4(7)
C18 C19 Ru5 N1 143.8(4)
C20 C19 Ru5 N1 38.4(7)
C18 C19 Ru5 C12 129.4(5)
C20 C19 Ru5 C12 24.0(4)
C18 C19 Ru5 C11 94.8(5)
C20 C19 Ru5 C11 -10.5(5)
C18 C19 Ru5 Ru2 65.9(5)
C20 C19 Ru5 Ru2 -39.5(6)
C18 C19 Ru5 Ru4 171.2(4)
C20 C19 Ru5 Ru4 65.9(5)
C19 C18 Ru5 C501 99.4(5)
C17 C18 Ru5 C501 -154.5(5)
C19 C18 Ru5 C200 -172.3(5)
C17 C18 Ru5 C200 -66.2(5)
C17 C18 Ru5 C19 106.1(7)
C19 C18 Ru5 N1 -116.7(7)
C17 C18 Ru5 N1 -10.6(10)
C19 C18 Ru5 C12 -50.0(5)
C17 C18 Ru5 C12 56.1(5)
C19 C18 Ru5 C11 -85.5(5)
C17 C18 Ru5 C11 20.6(5)
C19 C18 Ru5 Ru2 -132.6(4)
C17 C18 Ru5 Ru2 -26.5(6)
C19 C18 Ru5 Ru4 -12.7(6)
C17 C18 Ru5 Ru4 93.4(5)
C1 N1 Ru5 C501 12.6(5)
Ru2 N1 Ru5 C501 122.4(2)
Ru1 N1 Ru5 C501 -166.7(2)
Ru4 N1 Ru5 C501 -96.0(2)
C1 N1 Ru5 C200 -75.5(5)
Ru2 N1 Ru5 C200 34.4(2)
Ru1 N1 Ru5 C200 105.3(2)
Ru4 N1 Ru5 C200 175.94(19)
C1 N1 Ru5 C19 144.0(5)
Ru2 N1 Ru5 C19 -106.1(4)
Ru1 N1 Ru5 C19 -35.2(5)
Ru4 N1 Ru5 C19 35.4(4)
C1 N1 Ru5 C18 -129.4(7)
Ru2 N1 Ru5 C18 -19.5(7)
Ru1 N1 Ru5 C18 51.4(7)
Ru4 N1 Ru5 C18 122.0(6)
C1 N1 Ru5 C12 158.8(5)
Ru2 N1 Ru5 C12 -91.39(19)
Ru1 N1 Ru5 C12 -20.5(2)
Ru4 N1 Ru5 C12 50.17(17)
C1 N1 Ru5 C11 -162.8(5)
Ru2 N1 Ru5 C11 -52.95(18)
Ru1 N1 Ru5 C11 18.0(2)
Ru4 N1 Ru5 C11 88.61(19)
C1 N1 Ru5 Ru2 -109.8(5)
Ru1 N1 Ru5 Ru2 70.93(16)
Ru4 N1 Ru5 Ru2 141.56(18)
C1 N1 Ru5 Ru4 108.6(5)
Ru2 N1 Ru5 Ru4 -141.56(18)
Ru1 N1 Ru5 Ru4 -70.62(16)
C11 C12 Ru5 C501 174.2(4)
C13 C12 Ru5 C501 -86.7(6)
Ru4 C12 Ru5 C501 38.6(5)
Ru1 C12 Ru5 C501 111.2(4)
C11 C12 Ru5 C200 4.9(4)
C13 C12 Ru5 C200 104.0(5)
Ru4 C12 Ru5 C200 -130.7(2)
Ru1 C12 Ru5 C200 -58.2(3)
C11 C12 Ru5 C19 -106.6(4)
C13 C12 Ru5 C19 -7.6(5)
Ru4 C12 Ru5 C19 117.8(3)
Ru1 C12 Ru5 C19 -169.7(3)
C11 C12 Ru5 C18 -78.4(4)
C13 C12 Ru5 C18 20.7(5)
Ru4 C12 Ru5 C18 146.0(2)
Ru1 C12 Ru5 C18 -141.4(3)
C11 C12 Ru5 N1 81.5(3)
C13 C12 Ru5 N1 -179.5(5)
Ru4 C12 Ru5 N1 -54.12(16)
Ru1 C12 Ru5 N1 18.41(18)
C13 C12 Ru5 C11 99.1(6)
Ru4 C12 Ru5 C11 -135.6(4)
Ru1 C12 Ru5 C11 -63.1(3)
C11 C12 Ru5 Ru2 29.6(3)
C13 C12 Ru5 Ru2 128.7(5)
Ru4 C12 Ru5 Ru2 -105.97(14)
Ru1 C12 Ru5 Ru2 -33.45(16)
C11 C12 Ru5 Ru4 135.6(4)
C13 C12 Ru5 Ru4 -125.4(5)
Ru1 C12 Ru5 Ru4 72.53(19)
C15 C11 Ru5 C200 89.6(5)
Ru2 C11 Ru5 C200 -35.8(2)
Ru1 C11 Ru5 C200 -107.3(3)
C12 C11 Ru5 C19 68.9(4)
C15 C11 Ru5 C19 -25.6(5)
Ru2 C11 Ru5 C19 -151.0(2)
Ru1 C11 Ru5 C19 137.5(3)
C12 C11 Ru5 C18 105.7(4)
C15 C11 Ru5 C18 11.2(5)
Ru2 C11 Ru5 C18 -114.2(2)
Ru1 C11 Ru5 C18 174.4(3)
C12 C11 Ru5 N1 -85.6(3)
C15 C11 Ru5 N1 179.9(5)
Ru2 C11 Ru5 N1 54.53(16)
Ru1 C11 Ru5 N1 -16.95(18)
C15 C11 Ru5 C12 -94.5(6)
Ru2 C11 Ru5 C12 140.1(4)
Ru1 C11 Ru5 C12 68.7(3)
C12 C11 Ru5 Ru2 -140.1(4)
C15 C11 Ru5 Ru2 125.4(5)
Ru1 C11 Ru5 Ru2 -71.48(19)
C12 C11 Ru5 Ru4 -32.2(3)
C15 C11 Ru5 Ru4 -126.7(5)
Ru2 C11 Ru5 Ru4 107.95(14)
Ru1 C11 Ru5 Ru4 36.47(17)
C202 Ru2 Ru5 C501 112.2(3)
C201 Ru2 Ru5 C501 1.0(3)
C200 Ru2 Ru5 C501 49.5(3)
C11 Ru2 Ru5 C501 179.6(3)
N1 Ru2 Ru5 C501 -82.9(3)
Ru1 Ru2 Ru5 C501 -129.7(2)
Ru3 Ru2 Ru5 C501 -91.0(2)
C202 Ru2 Ru5 C200 62.8(3)
C201 Ru2 Ru5 C200 -48.4(3)
C11 Ru2 Ru5 C200 130.1(3)
N1 Ru2 Ru5 C200 -132.3(3)
Ru1 Ru2 Ru5 C200 -179.1(2)
Ru3 Ru2 Ru5 C200 -140.5(2)
C202 Ru2 Ru5 C19 -27.7(4)
C201 Ru2 Ru5 C19 -139.0(3)
C200 Ru2 Ru5 C19 -90.5(3)
C11 Ru2 Ru5 C19 39.6(3)
N1 Ru2 Ru5 C19 137.2(3)
Ru1 Ru2 Ru5 C19 90.4(3)
Ru3 Ru2 Ru5 C19 129.0(3)
C202 Ru2 Ru5 C18 7.8(3)
C201 Ru2 Ru5 C18 -103.4(3)
C200 Ru2 Ru5 C18 -54.9(3)
C11 Ru2 Ru5 C18 75.2(3)
N1 Ru2 Ru5 C18 172.7(3)
Ru1 Ru2 Ru5 C18 126.0(2)
Ru3 Ru2 Ru5 C18 164.6(2)
C202 Ru2 Ru5 N1 -164.9(3)
C201 Ru2 Ru5 N1 83.9(3)
C200 Ru2 Ru5 N1 132.3(3)
C11 Ru2 Ru5 N1 -97.5(2)
Ru1 Ru2 Ru5 N1 -46.78(15)
Ru3 Ru2 Ru5 N1 -8.12(15)
C202 Ru2 Ru5 C12 -90.1(3)
C201 Ru2 Ru5 C12 158.7(3)
C200 Ru2 Ru5 C12 -152.8(3)
C11 Ru2 Ru5 C12 -22.7(2)
N1 Ru2 Ru5 C12 74.8(2)
Ru1 Ru2 Ru5 C12 28.06(15)
Ru3 Ru2 Ru5 C12 66.71(15)
C202 Ru2 Ru5 C11 -67.4(3)
C201 Ru2 Ru5 C11 -178.6(3)
C200 Ru2 Ru5 C11 -130.1(3)
N1 Ru2 Ru5 C11 97.5(2)
Ru1 Ru2 Ru5 C11 50.8(2)
Ru3 Ru2 Ru5 C11 89.4(2)
C202 Ru2 Ru5 Ru4 -135.7(3)
C201 Ru2 Ru5 Ru4 113.1(2)
C200 Ru2 Ru5 Ru4 161.5(2)
C11 Ru2 Ru5 Ru4 -68.3(2)
N1 Ru2 Ru5 Ru4 29.20(15)
Ru1 Ru2 Ru5 Ru4 -17.58(2)
Ru3 Ru2 Ru5 Ru4 21.08(3)
C402 Ru4 Ru5 C501 -107.7(3)
C403 Ru4 Ru5 C501 -39.6(3)
C401 Ru4 Ru5 C501 35.3(3)
C12 Ru4 Ru5 C501 -159.8(3)
N1 Ru4 Ru5 C501 99.8(2)
Ru1 Ru4 Ru5 C501 146.1(2)
C402 Ru4 Ru5 C200 146.1(4)
C403 Ru4 Ru5 C200 -145.8(3)
C401 Ru4 Ru5 C200 -70.9(4)
C12 Ru4 Ru5 C200 94.0(3)
N1 Ru4 Ru5 C200 -6.4(3)
Ru1 Ru4 Ru5 C200 39.9(3)
C402 Ru4 Ru5 C19 -9.0(3)
C403 Ru4 Ru5 C19 59.1(3)
C401 Ru4 Ru5 C19 134.0(3)
C12 Ru4 Ru5 C19 -61.1(3)
N1 Ru4 Ru5 C19 -161.5(3)
Ru1 Ru4 Ru5 C19 -115.2(2)
C402 Ru4 Ru5 C18 -1.3(4)
C403 Ru4 Ru5 C18 66.8(4)
C401 Ru4 Ru5 C18 141.7(4)
C12 Ru4 Ru5 C18 -53.4(4)
N1 Ru4 Ru5 C18 -153.8(3)
Ru1 Ru4 Ru5 C18 -107.5(3)
C402 Ru4 Ru5 N1 152.5(3)
C403 Ru4 Ru5 N1 -139.4(2)
C401 Ru4 Ru5 N1 -64.5(3)
C12 Ru4 Ru5 N1 100.4(2)
Ru1 Ru4 Ru5 N1 46.33(15)
C402 Ru4 Ru5 C12 52.1(3)
C403 Ru4 Ru5 C12 120.2(3)
C401 Ru4 Ru5 C12 -164.9(3)
N1 Ru4 Ru5 C12 -100.4(2)
Ru1 Ru4 Ru5 C12 -54.1(2)
C402 Ru4 Ru5 C11 77.3(3)
C403 Ru4 Ru5 C11 145.4(2)
C401 Ru4 Ru5 C11 -139.7(3)
C12 Ru4 Ru5 C11 25.2(2)
N1 Ru4 Ru5 C11 -75.2(2)
Ru1 Ru4 Ru5 C11 -28.87(15)
C402 Ru4 Ru5 Ru2 123.7(3)
C403 Ru4 Ru5 Ru2 -168.26(19)
C401 Ru4 Ru5 Ru2 -93.3(2)
C12 Ru4 Ru5 Ru2 71.5(2)
N1 Ru4 Ru5 Ru2 -28.85(15)
Ru1 Ru4 Ru5 Ru2 17.48(2)
